data_7135605
loop_
_publ_author_name
'Wang, Yuehui'
'Wen, Lele'
'Ling, Lin'
'Xing, Chunhui'
'Lu, Long'

_publ_section_title
;
 Direct NF<sub>2</sub> functionalization of ketones: a mild strategy for
 accessing high-performance gem-difluoroamino compounds.
;
_journal_issue 19
_journal_name_full 'Chemical communications (Cambridge, England)'
_journal_page_first 5429
_journal_page_last 5432
_journal_paper_doi 10.1039/d6cc00009f
_journal_volume 62
_journal_year 2026
_chemical_formula_moiety 'C12 H12 F12 N6'
_chemical_formula_sum 'C12 H12 F12 N6'
_chemical_formula_weight 468.28
_space_group_crystal_system monoclinic
_space_group_IT_number 14
_space_group_name_Hall '-P 2yn'
_space_group_name_H-M_alt 'P 1 21/n 1'
_atom_sites_solution_hydrogens geom
_atom_sites_solution_primary dual
_audit_creation_date 2025-10-24
_audit_creation_method
;
Olex2 1.5
(compiled 2025.05.31 svn.r86d253d1 for OlexSys, GUI svn.r7254)
;
_audit_update_record
;
2025-12-25 deposited with the CCDC.	2026-02-02 downloaded from the CCDC.
;
_cell_angle_alpha 90
_cell_angle_beta 95.0680(10)
_cell_angle_gamma 90
_cell_formula_units_Z 4
_cell_length_a 9.60800(10)
_cell_length_b 9.00020(10)
_cell_length_c 20.4814(3)
_cell_measurement_reflns_used 9879
_cell_measurement_temperature 170.00
_cell_measurement_theta_max 63.48
_cell_measurement_theta_min 3.77
_cell_volume 1764.18(4)
_computing_cell_refinement 'SAINT V8.41 (?, 2016)'
_computing_data_reduction 'SAINT V8.41 (?, 2016)'
_computing_molecular_graphics 'Olex2 1.5 (Dolomanov et al., 2009)'
_computing_publication_material 'Olex2 1.5 (Dolomanov et al., 2009)'
_computing_structure_refinement 'SHELXL 2018/3 (Sheldrick, 2015)'
_computing_structure_solution 'SHELXT 2018/2 (Sheldrick, 2018)'
_diffrn_ambient_temperature 170.00
_diffrn_measured_fraction_theta_full 0.993
_diffrn_measured_fraction_theta_max 0.990
_diffrn_measurement_device_type 'Bruker D8 Venture'
_diffrn_measurement_method '\f and \w scans'
_diffrn_radiation_type GaK\a
_diffrn_radiation_wavelength 1.34139
_diffrn_reflns_av_R_equivalents 0.0386
_diffrn_reflns_av_unetI/netI 0.0319
_diffrn_reflns_Laue_measured_fraction_full 0.993
_diffrn_reflns_Laue_measured_fraction_max 0.990
_diffrn_reflns_limit_h_max 12
_diffrn_reflns_limit_h_min -12
_diffrn_reflns_limit_k_max 9
_diffrn_reflns_limit_k_min -12
_diffrn_reflns_limit_l_max 27
_diffrn_reflns_limit_l_min -26
_diffrn_reflns_number 14636
_diffrn_reflns_point_group_measured_fraction_full 0.993
_diffrn_reflns_point_group_measured_fraction_max 0.990
_diffrn_reflns_theta_full 53.594
_diffrn_reflns_theta_max 63.449
_diffrn_reflns_theta_min 3.770
_diffrn_source_current 3.57
_diffrn_source_power 0.2491146
_diffrn_source_voltage 69.78
_diffrn_standards_number 0
_exptl_absorpt_coefficient_mu 1.204
_exptl_absorpt_correction_T_max 0.7523
_exptl_absorpt_correction_T_min 0.6802
_exptl_absorpt_correction_type multi-scan
_exptl_absorpt_process_details
;
SADABS-2016/2 (Bruker,2016/2) was used for absorption correction.
wR2(int) was 0.1126 before and 0.0497 after correction.
The Ratio of minimum to maximum transmission is 0.9042.
The \l/2 correction factor is Not present.
;
_exptl_crystal_colour colourless
_exptl_crystal_colour_primary colourless
_exptl_crystal_density_diffrn 1.763
_exptl_crystal_description block
_exptl_crystal_F_000 936
_exptl_crystal_size_max 0.18
_exptl_crystal_size_mid 0.17
_exptl_crystal_size_min 0.05
_refine_diff_density_max 0.804
_refine_diff_density_min -0.288
_refine_diff_density_rms 0.058
_refine_ls_extinction_method none
_refine_ls_goodness_of_fit_ref 1.052
_refine_ls_hydrogen_treatment constr
_refine_ls_matrix_type full
_refine_ls_number_parameters 274
_refine_ls_number_reflns 4341
_refine_ls_number_restraints 0
_refine_ls_restrained_S_all 1.052
_refine_ls_R_factor_all 0.0460
_refine_ls_R_factor_gt 0.0401
_refine_ls_shift/su_max 0.001
_refine_ls_shift/su_mean 0.000
_refine_ls_structure_factor_coef Fsqd
_refine_ls_weighting_details 'w=1/[\s^2^(Fo^2^)+(0.0625P)^2^+0.7890P] where P=(Fo^2^+2Fc^2^)/3'
_refine_ls_weighting_scheme calc
_refine_ls_wR_factor_gt 0.1128
_refine_ls_wR_factor_ref 0.1165
_reflns_Friedel_coverage 0.000
_reflns_number_gt 3905
_reflns_number_total 4341
_reflns_threshold_expression 'I > 2\s(I)'
_cod_data_source_file d6cc00009f2.cif
_cod_data_source_block mj25463_0m
_cod_database_code 7135605
_shelx_shelxl_version_number 2018/3
_shelx_space_group_comment
;
The symmetry employed for this shelxl refinement is uniquely defined
by the following loop, which should always be used as a source of
symmetry information in preference to the above space-group names.
They are only intended as comments.
;
_shelx_estimated_absorpt_t_max 0.942
_shelx_estimated_absorpt_t_min 0.812
_olex2_refinement_description
;
1. Fixed Uiso
 At 1.2 times of:
  All C(H) groups
 At 1.5 times of:
  All C(H,H,H) groups
2.a Aromatic/amide H refined with riding coordinates:
 C2(H2), C4(H4), C6(H6)
2.b Idealised Me refined as rotating group:
 C8(H8A,H8B,H8C), C10(H10A,H10B,H10C), C12(H12A,H12B,H12C)
;
_olex2_submission_special_instructions 'No special instructions were received'

loop_
_space_group_symop_operation_xyz
'x, y, z'
'-x+1/2, y+1/2, -z+1/2'
'-x, -y, -z'
'x-1/2, -y-1/2, z-1/2'

loop_
_atom_site_label
_atom_site_type_symbol
_atom_site_fract_x
_atom_site_fract_y
_atom_site_fract_z
_atom_site_U_iso_or_equiv
_atom_site_adp_type
_atom_site_occupancy
_atom_site_site_symmetry_order
_atom_site_calc_flag
_atom_site_refinement_flags_posn
_atom_site_refinement_flags_adp
_atom_site_refinement_flags_occupancy
_atom_site_disorder_assembly
_atom_site_disorder_group
F1 F 0.28954(11) 0.19907(12) 0.43208(5) 0.0387(2) Uani 1 1 d . . . . .
F2 F 0.19945(10) 0.06950(11) 0.34984(5) 0.0374(2) Uani 1 1 d . . . . .
F3 F 0.48187(10) 0.11296(11) 0.27180(5) 0.0360(2) Uani 1 1 d . . . . .
F4 F 0.38420(12) 0.30329(12) 0.22220(5) 0.0376(2) Uani 1 1 d . . . . .
F5 F 0.70750(11) 0.62933(11) 0.23198(4) 0.0329(2) Uani 1 1 d . . . . .
F6 F 0.64371(10) 0.85966(9) 0.23694(4) 0.0292(2) Uani 1 1 d . . . . .
F7 F 0.43076(9) 0.79468(10) 0.34475(5) 0.0331(2) Uani 1 1 d . . . . .
F8 F 0.58860(12) 0.81726(12) 0.42658(5) 0.0398(2) Uani 1 1 d . . . . .
F9 F 0.68201(12) 0.40675(14) 0.55214(5) 0.0453(3) Uani 1 1 d . . . . .
F10 F 0.89032(14) 0.33165(14) 0.58372(5) 0.0498(3) Uani 1 1 d . . . . .
F11 F 1.03282(11) 0.21653(17) 0.49394(6) 0.0528(3) Uani 1 1 d . . . . .
F12 F 0.92487(12) 0.18702(16) 0.39787(5) 0.0511(3) Uani 1 1 d . . . . .
N1 N 0.32596(12) 0.13512(13) 0.37382(6) 0.0252(2) Uani 1 1 d . . . . .
N2 N 0.35396(12) 0.18914(13) 0.26514(6) 0.0251(2) Uani 1 1 d . . . . .
N3 N 0.60948(12) 0.71880(12) 0.25984(6) 0.0208(2) Uani 1 1 d . . . . .
N4 N 0.56992(13) 0.83874(13) 0.35825(6) 0.0258(2) Uani 1 1 d . . . . .
N5 N 0.81507(14) 0.39777(15) 0.52964(6) 0.0301(3) Uani 1 1 d . . . . .
N6 N 0.93787(13) 0.28975(19) 0.44928(7) 0.0346(3) Uani 1 1 d . . . . .
C1 C 0.47812(12) 0.34569(13) 0.35531(6) 0.0164(2) Uani 1 1 d . . . . .
C2 C 0.57490(12) 0.27564(13) 0.40018(6) 0.0179(2) Uani 1 1 d . . . . .
H2 H 0.558466 0.176999 0.414107 0.022 Uiso 1 1 calc R U . . .
C3 C 0.69496(12) 0.35029(14) 0.42435(6) 0.0170(2) Uani 1 1 d . . . . .
C4 C 0.72210(12) 0.49304(14) 0.40214(6) 0.0182(2) Uani 1 1 d . . . . .
H4 H 0.804973 0.543250 0.418424 0.022 Uiso 1 1 calc R U . . .
C5 C 0.62822(12) 0.56199(13) 0.35626(6) 0.0166(2) Uani 1 1 d . . . . .
C6 C 0.50503(12) 0.48845(13) 0.33344(6) 0.0172(2) Uani 1 1 d . . . . .
H6 H 0.439495 0.536156 0.302902 0.021 Uiso 1 1 calc R U . . .
C7 C 0.34356(12) 0.26761(13) 0.32973(6) 0.0178(2) Uani 1 1 d . . . . .
C8 C 0.21398(13) 0.36420(15) 0.32084(8) 0.0256(3) Uani 1 1 d . . . . .
H8A H 0.135203 0.304988 0.301532 0.038 Uiso 1 1 calc R U . . .
H8B H 0.230833 0.447443 0.291719 0.038 Uiso 1 1 calc R U . . .
H8C H 0.192138 0.402609 0.363533 0.038 Uiso 1 1 calc R U . . .
C9 C 0.65917(13) 0.71739(13) 0.33195(6) 0.0178(2) Uani 1 1 d . . . . .
C10 C 0.80891(14) 0.77134(16) 0.34601(8) 0.0273(3) Uani 1 1 d . . . . .
H10A H 0.872635 0.701062 0.327453 0.041 Uiso 1 1 calc R U . . .
H10B H 0.831757 0.778300 0.393497 0.041 Uiso 1 1 calc R U . . .
H10C H 0.818785 0.869388 0.326129 0.041 Uiso 1 1 calc R U . . .
C11 C 0.79681(13) 0.28021(14) 0.47671(6) 0.0195(2) Uani 1 1 d . . . . .
C12 C 0.76016(17) 0.12842(16) 0.50145(8) 0.0319(3) Uani 1 1 d . . . . .
H12A H 0.834522 0.094235 0.533796 0.048 Uiso 1 1 calc R U . . .
H12B H 0.750231 0.058442 0.464679 0.048 Uiso 1 1 calc R U . . .
H12C H 0.671920 0.134055 0.521950 0.048 Uiso 1 1 calc R U . . .

loop_
_atom_site_aniso_label
_atom_site_aniso_U_11
_atom_site_aniso_U_22
_atom_site_aniso_U_33
_atom_site_aniso_U_23
_atom_site_aniso_U_13
_atom_site_aniso_U_12
F1 0.0396(5) 0.0490(6) 0.0287(5) 0.0038(4) 0.0093(4) -0.0120(4)
F2 0.0267(4) 0.0311(5) 0.0525(6) 0.0077(4) -0.0069(4) -0.0165(4)
F3 0.0288(4) 0.0338(5) 0.0456(5) -0.0127(4) 0.0037(4) 0.0082(4)
F4 0.0493(6) 0.0407(5) 0.0224(4) 0.0031(4) 0.0003(4) -0.0065(4)
F5 0.0416(5) 0.0317(5) 0.0261(4) -0.0010(3) 0.0061(4) 0.0106(4)
F6 0.0371(5) 0.0210(4) 0.0289(4) 0.0113(3) -0.0008(3) -0.0036(3)
F7 0.0233(4) 0.0283(4) 0.0482(6) -0.0024(4) 0.0051(4) 0.0043(3)
F8 0.0555(6) 0.0398(5) 0.0241(4) -0.0083(4) 0.0042(4) 0.0001(5)
F9 0.0455(6) 0.0598(7) 0.0314(5) -0.0093(5) 0.0074(4) 0.0154(5)
F10 0.0629(7) 0.0566(7) 0.0251(5) -0.0032(5) -0.0224(5) 0.0185(6)
F11 0.0264(5) 0.0902(10) 0.0403(6) 0.0164(6) -0.0057(4) 0.0215(5)
F12 0.0448(6) 0.0783(9) 0.0305(5) -0.0087(5) 0.0048(4) 0.0250(6)
N1 0.0201(5) 0.0232(5) 0.0314(6) 0.0045(4) -0.0023(4) -0.0081(4)
N2 0.0237(5) 0.0235(5) 0.0275(6) -0.0037(4) -0.0011(4) -0.0008(4)
N3 0.0241(5) 0.0167(5) 0.0209(5) 0.0039(4) -0.0008(4) 0.0000(4)
N4 0.0293(6) 0.0213(5) 0.0267(6) -0.0014(4) 0.0015(4) -0.0014(4)
N5 0.0326(6) 0.0338(6) 0.0217(6) -0.0017(5) -0.0099(5) 0.0055(5)
N6 0.0194(5) 0.0574(9) 0.0260(6) 0.0053(6) -0.0038(4) 0.0083(5)
C1 0.0141(5) 0.0155(5) 0.0190(5) -0.0003(4) -0.0020(4) -0.0012(4)
C2 0.0166(5) 0.0161(5) 0.0205(5) 0.0029(4) -0.0021(4) -0.0005(4)
C3 0.0159(5) 0.0182(5) 0.0162(5) 0.0022(4) -0.0024(4) 0.0015(4)
C4 0.0163(5) 0.0188(5) 0.0188(5) 0.0018(4) -0.0031(4) -0.0024(4)
C5 0.0169(5) 0.0147(5) 0.0178(5) 0.0017(4) -0.0010(4) -0.0014(4)
C6 0.0156(5) 0.0160(5) 0.0192(5) 0.0013(4) -0.0027(4) 0.0000(4)
C7 0.0152(5) 0.0150(5) 0.0225(6) 0.0001(4) -0.0024(4) -0.0013(4)
C8 0.0154(5) 0.0206(6) 0.0396(8) -0.0020(5) -0.0051(5) 0.0017(4)
C9 0.0177(5) 0.0152(5) 0.0198(5) 0.0022(4) -0.0029(4) -0.0022(4)
C10 0.0213(6) 0.0259(6) 0.0332(7) 0.0088(5) -0.0070(5) -0.0089(5)
C11 0.0180(5) 0.0215(6) 0.0183(5) 0.0025(4) -0.0031(4) 0.0009(4)
C12 0.0340(7) 0.0239(7) 0.0355(8) 0.0122(6) -0.0105(6) -0.0015(5)

loop_
_atom_type_symbol
_atom_type_description
_atom_type_scat_dispersion_real
_atom_type_scat_dispersion_imag
_atom_type_scat_source
C C 0.0137 0.0067 'International Tables Vol C Tables 4.2.6.8 and 6.1.1.4'
H H 0.0000 0.0000 'International Tables Vol C Tables 4.2.6.8 and 6.1.1.4'
N N 0.0241 0.0134 'International Tables Vol C Tables 4.2.6.8 and 6.1.1.4'
F F 0.0583 0.0400 'International Tables Vol C Tables 4.2.6.8 and 6.1.1.4'

loop_
_geom_angle_atom_site_label_1
_geom_angle_atom_site_label_2
_geom_angle_atom_site_label_3
_geom_angle
_geom_angle_site_symmetry_1
_geom_angle_site_symmetry_3
_geom_angle_publ_flag
F1 N1 F2 101.43(10) . . ?
F1 N1 C7 103.56(10) . . ?
F2 N1 C7 105.19(10) . . ?
F3 N2 C7 105.57(10) . . ?
F4 N2 F3 101.02(10) . . ?
F4 N2 C7 103.93(10) . . ?
F5 N3 F6 101.42(9) . . ?
F5 N3 C9 103.17(9) . . ?
F6 N3 C9 105.75(9) . . ?
F7 N4 F8 101.14(10) . . ?
F7 N4 C9 106.64(10) . . ?
F8 N4 C9 103.16(10) . . ?
F9 N5 F10 100.77(11) . . ?
F9 N5 C11 102.99(11) . . ?
F10 N5 C11 106.76(11) . . ?
F11 N6 F12 100.99(12) . . ?
F11 N6 C11 106.50(11) . . ?
F12 N6 C11 102.61(11) . . ?
C2 C1 C7 120.85(11) . . ?
C6 C1 C2 119.73(11) . . ?
C6 C1 C7 119.42(10) . . ?
C1 C2 H2 120.0 . . ?
C3 C2 C1 119.97(11) . . ?
C3 C2 H2 120.0 . . ?
C2 C3 C4 120.19(11) . . ?
C2 C3 C11 120.84(11) . . ?
C4 C3 C11 118.94(11) . . ?
C3 C4 H4 119.9 . . ?
C5 C4 C3 120.18(11) . . ?
C5 C4 H4 119.9 . . ?
C4 C5 C6 119.58(11) . . ?
C4 C5 C9 119.83(10) . . ?
C6 C5 C9 120.59(10) . . ?
C1 C6 C5 120.29(11) . . ?
C1 C6 H6 119.9 . . ?
C5 C6 H6 119.9 . . ?
N1 C7 C1 107.12(10) . . ?
N1 C7 C8 112.92(11) . . ?
N2 C7 N1 100.00(10) . . ?
N2 C7 C1 113.39(10) . . ?
N2 C7 C8 106.26(10) . . ?
C8 C7 C1 116.09(10) . . ?
C7 C8 H8A 109.5 . . ?
C7 C8 H8B 109.5 . . ?
C7 C8 H8C 109.5 . . ?
H8A C8 H8B 109.5 . . ?
H8A C8 H8C 109.5 . . ?
H8B C8 H8C 109.5 . . ?
N3 C9 N4 101.61(9) . . ?
N3 C9 C5 105.86(9) . . ?
N3 C9 C10 113.20(11) . . ?
N4 C9 C5 114.36(10) . . ?
N4 C9 C10 104.94(11) . . ?
C10 C9 C5 116.10(10) . . ?
C9 C10 H10A 109.5 . . ?
C9 C10 H10B 109.5 . . ?
C9 C10 H10C 109.5 . . ?
H10A C10 H10B 109.5 . . ?
H10A C10 H10C 109.5 . . ?
H10B C10 H10C 109.5 . . ?
N5 C11 N6 100.08(11) . . ?
N5 C11 C3 103.97(10) . . ?
N6 C11 C3 104.81(10) . . ?
C12 C11 N5 114.06(12) . . ?
C12 C11 N6 114.76(12) . . ?
C12 C11 C3 117.18(11) . . ?
C11 C12 H12A 109.5 . . ?
C11 C12 H12B 109.5 . . ?
C11 C12 H12C 109.5 . . ?
H12A C12 H12B 109.5 . . ?
H12A C12 H12C 109.5 . . ?
H12B C12 H12C 109.5 . . ?

loop_
_geom_bond_atom_site_label_1
_geom_bond_atom_site_label_2
_geom_bond_distance
_geom_bond_site_symmetry_2
_geom_bond_publ_flag
F1 N1 1.3969(16) . ?
F2 N1 1.4007(13) . ?
F3 N2 1.4033(14) . ?
F4 N2 1.3995(16) . ?
F5 N3 1.3986(14) . ?
F6 N3 1.4009(13) . ?
F7 N4 1.3987(15) . ?
F8 N4 1.4084(15) . ?
F9 N5 1.3992(18) . ?
F10 N5 1.4008(15) . ?
F11 N6 1.3985(15) . ?
F12 N6 1.3987(19) . ?
N1 C7 1.5142(16) . ?
N2 C7 1.5107(17) . ?
N3 C9 1.5115(16) . ?
N4 C9 1.5165(17) . ?
N5 C11 1.5140(18) . ?
N6 C11 1.5147(18) . ?
C1 C2 1.3984(16) . ?
C1 C6 1.3923(16) . ?
C1 C7 1.5233(16) . ?
C2 H2 0.9500 . ?
C2 C3 1.3879(16) . ?
C3 C4 1.3951(17) . ?
C3 C11 1.5231(16) . ?
C4 H4 0.9500 . ?
C4 C5 1.3900(16) . ?
C5 C6 1.3999(15) . ?
C5 C9 1.5227(16) . ?
C6 H6 0.9500 . ?
C7 C8 1.5162(17) . ?
C8 H8A 0.9800 . ?
C8 H8B 0.9800 . ?
C8 H8C 0.9800 . ?
C9 C10 1.5216(17) . ?
C10 H10A 0.9800 . ?
C10 H10B 0.9800 . ?
C10 H10C 0.9800 . ?
C11 C12 1.5095(19) . ?
C12 H12A 0.9800 . ?
C12 H12B 0.9800 . ?
C12 H12C 0.9800 . ?

loop_
_geom_torsion_atom_site_label_1
_geom_torsion_atom_site_label_2
_geom_torsion_atom_site_label_3
_geom_torsion_atom_site_label_4
_geom_torsion
_geom_torsion_site_symmetry_1
_geom_torsion_site_symmetry_2
_geom_torsion_site_symmetry_3
_geom_torsion_site_symmetry_4
_geom_torsion_publ_flag
F1 N1 C7 N2 -169.36(9) . . . . ?
F1 N1 C7 C1 72.21(11) . . . . ?
F1 N1 C7 C8 -56.82(13) . . . . ?
F2 N1 C7 N2 -63.29(12) . . . . ?
F2 N1 C7 C1 178.28(10) . . . . ?
F2 N1 C7 C8 49.24(14) . . . . ?
F3 N2 C7 N1 -68.59(11) . . . . ?
F3 N2 C7 C1 45.11(13) . . . . ?
F3 N2 C7 C8 173.81(10) . . . . ?
F4 N2 C7 N1 -174.46(9) . . . . ?
F4 N2 C7 C1 -60.76(12) . . . . ?
F4 N2 C7 C8 67.94(12) . . . . ?
F5 N3 C9 N4 168.92(9) . . . . ?
F5 N3 C9 C5 -71.34(11) . . . . ?
F5 N3 C9 C10 56.93(13) . . . . ?
F6 N3 C9 N4 62.82(11) . . . . ?
F6 N3 C9 C5 -177.43(9) . . . . ?
F6 N3 C9 C10 -49.17(13) . . . . ?
F7 N4 C9 N3 60.49(11) . . . . ?
F7 N4 C9 C5 -53.04(13) . . . . ?
F7 N4 C9 C10 178.59(10) . . . . ?
F8 N4 C9 N3 166.56(10) . . . . ?
F8 N4 C9 C5 53.03(13) . . . . ?
F8 N4 C9 C10 -75.33(12) . . . . ?
F9 N5 C11 N6 173.47(10) . . . . ?
F9 N5 C11 C3 65.30(12) . . . . ?
F9 N5 C11 C12 -63.49(14) . . . . ?
F10 N5 C11 N6 -80.88(13) . . . . ?
F10 N5 C11 C3 170.95(11) . . . . ?
F10 N5 C11 C12 42.15(16) . . . . ?
F11 N6 C11 N5 76.75(14) . . . . ?
F11 N6 C11 C3 -175.76(12) . . . . ?
F11 N6 C11 C12 -45.80(16) . . . . ?
F12 N6 C11 N5 -177.58(10) . . . . ?
F12 N6 C11 C3 -70.09(13) . . . . ?
F12 N6 C11 C12 59.87(14) . . . . ?
C1 C2 C3 C4 -2.44(19) . . . . ?
C1 C2 C3 C11 175.79(11) . . . . ?
C2 C1 C6 C5 -0.11(18) . . . . ?
C2 C1 C7 N1 14.28(16) . . . . ?
C2 C1 C7 N2 -95.06(14) . . . . ?
C2 C1 C7 C8 141.47(13) . . . . ?
C2 C3 C4 C5 0.76(19) . . . . ?
C2 C3 C11 N5 -127.75(13) . . . . ?
C2 C3 C11 N6 127.64(13) . . . . ?
C2 C3 C11 C12 -0.88(19) . . . . ?
C3 C4 C5 C6 1.23(18) . . . . ?
C3 C4 C5 C9 -179.58(11) . . . . ?
C4 C3 C11 N5 50.50(15) . . . . ?
C4 C3 C11 N6 -54.11(15) . . . . ?
C4 C3 C11 C12 177.38(13) . . . . ?
C4 C5 C6 C1 -1.55(18) . . . . ?
C4 C5 C9 N3 142.10(11) . . . . ?
C4 C5 C9 N4 -106.90(13) . . . . ?
C4 C5 C9 C10 15.57(17) . . . . ?
C6 C1 C2 C3 2.11(19) . . . . ?
C6 C1 C7 N1 -165.96(11) . . . . ?
C6 C1 C7 N2 84.70(14) . . . . ?
C6 C1 C7 C8 -38.77(17) . . . . ?
C6 C5 C9 N3 -38.72(15) . . . . ?
C6 C5 C9 N4 72.27(15) . . . . ?
C6 C5 C9 C10 -165.25(12) . . . . ?
C7 C1 C2 C3 -178.13(11) . . . . ?
C7 C1 C6 C5 -179.88(11) . . . . ?
C9 C5 C6 C1 179.27(11) . . . . ?
C11 C3 C4 C5 -177.50(11) . . . . ?
